data_4038530
loop_
_publ_author_name
'Raclea, Robert-Cristian'
'Natho, Philipp'
'Allen, Lewis A. T.'
'White, Andrew J. P.'
'Parsons, Philip J.'

_publ_section_title
;
 Oxidative Deconstruction of Azetidinols to \a-Amino Ketones.
;
_journal_name_full 'The Journal of organic chemistry'
_journal_paper_doi 10.1021/acs.joc.0c00986
_journal_year 2020
_chemical_formula_moiety 'C15 H17 N O3 S'
_chemical_formula_sum 'C15 H17 N O3 S'
_chemical_formula_weight 291.35
_space_group_crystal_system monoclinic
_space_group_IT_number 14
_space_group_name_Hall '-P 2ybc'
_space_group_name_H-M_alt 'P 1 21/c 1'
_atom_sites_solution_hydrogens mixed
_audit_creation_method SHELXL-2018/3
_cell_angle_alpha 90
_cell_angle_beta 94.660(2)
_cell_angle_gamma 90
_cell_formula_units_Z 4
_cell_length_a 6.11355(16)
_cell_length_b 22.0660(7)
_cell_length_c 10.8459(3)
_cell_measurement_reflns_used 1952
_cell_measurement_temperature 173(2)
_cell_measurement_theta_max 72.7210
_cell_measurement_theta_min 4.0860
_cell_volume 1458.29(7)
_computing_cell_refinement 'CrysAlisPro, Rigaku OD'
_computing_data_collection 'CrysAlisPro, Rigaku OD'
_computing_data_reduction 'CrysAlisPro, Rigaku OD'
_computing_molecular_graphics 'Bruker SHELXTL'
_computing_publication_material 'CIFTAB-2014 (Sheldrick, 2017)'
_computing_structure_refinement 'SHELXL-2018/3 (Sheldrick, 2018)'
_computing_structure_solution 'SHELXS-2014 (Sheldrick, 2017)'
_diffrn_ambient_temperature 173(2)
_diffrn_detector_area_resol_mean 10.4115
_diffrn_measured_fraction_theta_full 0.978
_diffrn_measured_fraction_theta_max 0.942
_diffrn_measurement_device_type 'Agilent Xcalibur PX Ultra A'
_diffrn_measurement_method 'omega scans'
_diffrn_radiation_type CuK\a
_diffrn_radiation_wavelength 1.54184
_diffrn_reflns_av_R_equivalents 0.0326
_diffrn_reflns_av_unetI/netI 0.0462
_diffrn_reflns_Laue_measured_fraction_full 0.978
_diffrn_reflns_Laue_measured_fraction_max 0.942
_diffrn_reflns_limit_h_max 5
_diffrn_reflns_limit_h_min -7
_diffrn_reflns_limit_k_max 25
_diffrn_reflns_limit_k_min -27
_diffrn_reflns_limit_l_max 13
_diffrn_reflns_limit_l_min -12
_diffrn_reflns_number 4744
_diffrn_reflns_point_group_measured_fraction_full 0.978
_diffrn_reflns_point_group_measured_fraction_max 0.942
_diffrn_reflns_theta_full 67.684
_diffrn_reflns_theta_max 73.196
_diffrn_reflns_theta_min 4.007
_diffrn_source 'Enhance Ultra (Cu) X-ray Source'
_exptl_absorpt_coefficient_mu 2.034
_exptl_absorpt_correction_T_max 0.878
_exptl_absorpt_correction_T_min 0.592
_exptl_absorpt_correction_type analytical
_exptl_absorpt_process_details
; 
CrysAlisPro 1.171.38.46 (Rigaku Oxford Diffraction, 2015) 
Analytical numeric absorption correction using a multifaceted crystal 
model based on expressions derived by R.C. Clark & J.S. Reid. 
(Clark, R. C. & Reid, J. S. (1995). Acta Cryst. A51, 887-897) 
Empirical absorption correction using spherical harmonics, 
implemented in SCALE3 ABSPACK scaling algorithm. 
;
_exptl_crystal_colour Colourless
_exptl_crystal_density_diffrn 1.327
_exptl_crystal_description 'tabular needles'
_exptl_crystal_F_000 616
_exptl_crystal_size_max 0.370
_exptl_crystal_size_mid 0.286
_exptl_crystal_size_min 0.065
_refine_diff_density_max 0.211
_refine_diff_density_min -0.258
_refine_diff_density_rms 0.055
_refine_ls_extinction_method none
_refine_ls_goodness_of_fit_ref 1.053
_refine_ls_hydrogen_treatment mixed
_refine_ls_matrix_type full
_refine_ls_number_parameters 188
_refine_ls_number_reflns 2764
_refine_ls_number_restraints 1
_refine_ls_restrained_S_all 1.053
_refine_ls_R_factor_all 0.0590
_refine_ls_R_factor_gt 0.0404
_refine_ls_shift/su_max 0.001
_refine_ls_shift/su_mean 0.000
_refine_ls_structure_factor_coef Fsqd
_refine_ls_weighting_details 'w=1/[\s^2^(Fo^2^)+(0.0512P)^2^+0.2321P] where P=(Fo^2^+2Fc^2^)/3'
_refine_ls_weighting_scheme calc
_refine_ls_wR_factor_gt 0.0986
_refine_ls_wR_factor_ref 0.1152
_reflns_Friedel_coverage 0.000
_reflns_number_gt 2102
_reflns_number_total 2764
_reflns_threshold_expression 'I > 2\s(I)'
_cod_data_source_file jo0c00986_si_003.cif
_cod_data_source_block 2a
_cod_original_cell_volume 1458.30(7)
_cod_original_sg_symbol_H-M 'P 21/c'
_cod_database_code 4038530
_shelx_shelxl_version_number 2018/3
_shelx_space_group_comment
; 
The symmetry employed for this shelxl refinement is uniquely defined 
by the following loop, which should always be used as a source of 
symmetry information in preference to the above space-group names. 
They are only intended as comments. 
;

loop_
_space_group_symop_operation_xyz
'x, y, z'
'-x, y+1/2, -z+1/2'
'-x, -y, -z'
'x, -y-1/2, z-1/2'

loop_
_atom_site_label
_atom_site_type_symbol
_atom_site_fract_x
_atom_site_fract_y
_atom_site_fract_z
_atom_site_U_iso_or_equiv
_atom_site_adp_type
_atom_site_occupancy
_atom_site_site_symmetry_order
_atom_site_calc_flag
_atom_site_refinement_flags_posn
_atom_site_refinement_flags_adp
_atom_site_refinement_flags_occupancy
_atom_site_disorder_assembly
_atom_site_disorder_group
S1 S 0.02911(9) 0.19230(3) 0.60660(5) 0.03019(16) Uani 1 1 d . . . . .
C2 C 0.2039(3) 0.21933(10) 0.72946(19) 0.0274(4) Uani 1 1 d . . . . .
C3 C 0.1429(3) 0.20168(10) 0.8426(2) 0.0291(5) Uani 1 1 d . . . . .
H3A H 0.221550 0.212065 0.918773 0.035 Uiso 1 1 calc R U . . .
C4 C -0.0521(3) 0.16590(10) 0.83320(19) 0.0268(4) Uani 1 1 d . . . . .
C5 C -0.1662(4) 0.14068(11) 0.9286(2) 0.0350(5) Uani 1 1 d . . . . .
H5A H -0.112264 0.145586 1.012600 0.042 Uiso 1 1 calc R U . . .
C6 C -0.3558(4) 0.10900(11) 0.8988(2) 0.0391(6) Uani 1 1 d . . . . .
H6A H -0.433815 0.092121 0.962826 0.047 Uiso 1 1 calc R U . . .
C7 C -0.4362(4) 0.10116(11) 0.7753(2) 0.0374(5) Uani 1 1 d . . . . .
H7A H -0.568883 0.079364 0.757043 0.045 Uiso 1 1 calc R U . . .
C8 C -0.3265(4) 0.12448(11) 0.6791(2) 0.0334(5) Uani 1 1 d . . . . .
H8A H -0.380753 0.118536 0.595404 0.040 Uiso 1 1 calc R U . . .
C9 C -0.1345(3) 0.15688(10) 0.70894(19) 0.0275(4) Uani 1 1 d . . . . .
C10 C 0.3956(3) 0.25517(10) 0.70126(19) 0.0282(5) Uani 1 1 d . . . . .
O10 O 0.4378(3) 0.26433(9) 0.59512(14) 0.0395(4) Uani 1 1 d . . . . .
C11 C 0.5414(3) 0.27956(10) 0.8093(2) 0.0292(5) Uani 1 1 d . . . . .
H11A H 0.459144 0.309717 0.854894 0.035 Uiso 1 1 calc R U . . .
H11B H 0.585416 0.246056 0.866781 0.035 Uiso 1 1 calc R U . . .
N12 N 0.7336(3) 0.30744(9) 0.76662(16) 0.0320(4) Uani 1 1 d D . . . .
H12 H 0.7878(12) 0.2883(3) 0.7024(4) 0.060(9) Uiso 1 1 d D . . . .
C13 C 0.8128(3) 0.36088(10) 0.80922(19) 0.0279(5) Uani 1 1 d . . . . .
O13 O 0.7367(3) 0.38987(8) 0.89082(16) 0.0392(4) Uani 1 1 d . . . . .
O14 O 0.9885(2) 0.37643(7) 0.74835(14) 0.0318(4) Uani 1 1 d . . . . .
C15 C 1.0874(4) 0.43746(10) 0.7649(2) 0.0330(5) Uani 1 1 d . . . . .
C16 C 1.2627(4) 0.43577(13) 0.6727(3) 0.0439(6) Uani 1 1 d . . . . .
H16A H 1.346396 0.473702 0.677797 0.066 Uiso 1 1 calc R U . . .
H16B H 1.192473 0.430919 0.588789 0.066 Uiso 1 1 calc R U . . .
H16C H 1.362047 0.401617 0.692166 0.066 Uiso 1 1 calc R U . . .
C17 C 0.9177(4) 0.48583(12) 0.7294(3) 0.0476(7) Uani 1 1 d . . . . .
H17A H 0.804842 0.485593 0.788531 0.071 Uiso 1 1 calc R U . . .
H17B H 0.849695 0.477527 0.646130 0.071 Uiso 1 1 calc R U . . .
H17C H 0.989040 0.525623 0.730410 0.071 Uiso 1 1 calc R U . . .
C18 C 1.1906(4) 0.44516(12) 0.8961(2) 0.0422(6) Uani 1 1 d . . . . .
H18A H 1.267947 0.484051 0.903274 0.063 Uiso 1 1 calc R U . . .
H18B H 1.294731 0.412116 0.915732 0.063 Uiso 1 1 calc R U . . .
H18C H 1.075595 0.444276 0.954004 0.063 Uiso 1 1 calc R U . . .

loop_
_atom_site_aniso_label
_atom_site_aniso_U_11
_atom_site_aniso_U_22
_atom_site_aniso_U_33
_atom_site_aniso_U_23
_atom_site_aniso_U_13
_atom_site_aniso_U_12
S1 0.0305(3) 0.0372(3) 0.0228(3) -0.0004(2) 0.00172(19) -0.0043(2)
C2 0.0282(11) 0.0297(11) 0.0244(10) -0.0014(8) 0.0018(8) 0.0022(9)
C3 0.0273(10) 0.0330(12) 0.0272(11) -0.0027(9) 0.0030(8) 0.0011(9)
C4 0.0290(11) 0.0279(11) 0.0238(11) 0.0004(8) 0.0042(8) 0.0054(8)
C5 0.0401(13) 0.0362(12) 0.0295(12) 0.0022(9) 0.0073(9) 0.0043(10)
C6 0.0424(13) 0.0343(13) 0.0425(14) 0.0076(10) 0.0148(11) -0.0015(10)
C7 0.0327(12) 0.0307(12) 0.0495(14) 0.0008(10) 0.0079(10) -0.0041(10)
C8 0.0329(12) 0.0333(12) 0.0335(12) -0.0023(9) 0.0002(9) -0.0010(9)
C9 0.0292(10) 0.0273(10) 0.0259(11) -0.0013(8) 0.0022(8) 0.0010(9)
C10 0.0275(10) 0.0295(11) 0.0279(11) 0.0041(8) 0.0043(8) 0.0021(8)
O10 0.0358(9) 0.0577(11) 0.0249(8) 0.0057(7) 0.0023(6) -0.0080(8)
C11 0.0281(11) 0.0316(11) 0.0286(11) -0.0005(9) 0.0058(8) -0.0041(9)
N12 0.0304(10) 0.0312(10) 0.0353(10) -0.0051(8) 0.0090(8) -0.0065(8)
C13 0.0268(10) 0.0292(11) 0.0274(11) -0.0003(8) 0.0012(8) 0.0014(8)
O13 0.0378(9) 0.0400(10) 0.0411(9) -0.0123(8) 0.0115(7) -0.0067(7)
O14 0.0319(8) 0.0287(8) 0.0359(8) -0.0036(6) 0.0095(6) -0.0060(6)
C15 0.0319(12) 0.0246(11) 0.0425(13) 0.0014(9) 0.0030(9) -0.0035(9)
C16 0.0379(13) 0.0430(14) 0.0516(15) 0.0026(12) 0.0092(11) -0.0083(11)
C17 0.0401(14) 0.0324(13) 0.0697(19) 0.0084(12) 0.0003(13) 0.0021(11)
C18 0.0346(12) 0.0424(14) 0.0488(15) -0.0091(12) -0.0011(11) -0.0058(11)

loop_
_atom_type_symbol
_atom_type_description
_atom_type_scat_dispersion_real
_atom_type_scat_dispersion_imag
_atom_type_scat_source
C C 0.0181 0.0091 'International Tables Vol C Tables 4.2.6.8 and 6.1.1.4'
H H 0.0000 0.0000 'International Tables Vol C Tables 4.2.6.8 and 6.1.1.4'
N N 0.0311 0.0180 'International Tables Vol C Tables 4.2.6.8 and 6.1.1.4'
O O 0.0492 0.0322 'International Tables Vol C Tables 4.2.6.8 and 6.1.1.4'
S S 0.3331 0.5567 'International Tables Vol C Tables 4.2.6.8 and 6.1.1.4'

loop_
_geom_angle_atom_site_label_1
_geom_angle_atom_site_label_2
_geom_angle_atom_site_label_3
_geom_angle
_geom_angle_site_symmetry_1
_geom_angle_site_symmetry_3
_geom_angle_publ_flag
C9 S1 C2 90.83(10) . . ?
C3 C2 C10 128.4(2) . . ?
C3 C2 S1 113.16(16) . . ?
C10 C2 S1 118.39(16) . . ?
C2 C3 C4 112.39(19) . . ?
C5 C4 C9 119.0(2) . . ?
C5 C4 C3 128.9(2) . . ?
C9 C4 C3 112.13(19) . . ?
C6 C5 C4 119.3(2) . . ?
C5 C6 C7 120.9(2) . . ?
C8 C7 C6 121.4(2) . . ?
C7 C8 C9 117.9(2) . . ?
C8 C9 C4 121.5(2) . . ?
C8 C9 S1 126.97(17) . . ?
C4 C9 S1 111.48(16) . . ?
O10 C10 C2 121.4(2) . . ?
O10 C10 C11 121.2(2) . . ?
C2 C10 C11 117.43(18) . . ?
N12 C11 C10 110.39(17) . . ?
C13 N12 C11 123.17(18) . . ?
O13 C13 N12 124.4(2) . . ?
O13 C13 O14 126.1(2) . . ?
N12 C13 O14 109.52(18) . . ?
C13 O14 C15 120.33(17) . . ?
O14 C15 C17 110.17(19) . . ?
O14 C15 C18 110.48(19) . . ?
C17 C15 C18 112.5(2) . . ?
O14 C15 C16 101.54(18) . . ?
C17 C15 C16 110.7(2) . . ?
C18 C15 C16 110.9(2) . . ?

loop_
_geom_bond_atom_site_label_1
_geom_bond_atom_site_label_2
_geom_bond_distance
_geom_bond_site_symmetry_2
_geom_bond_publ_flag
S1 C9 1.739(2) . ?
S1 C2 1.744(2) . ?
C2 C3 1.367(3) . ?
C2 C10 1.467(3) . ?
C3 C4 1.427(3) . ?
C4 C5 1.408(3) . ?
C4 C9 1.414(3) . ?
C5 C6 1.370(4) . ?
C6 C7 1.400(4) . ?
C7 C8 1.384(3) . ?
C8 C9 1.390(3) . ?
C10 O10 1.217(3) . ?
C10 C11 1.512(3) . ?
C11 N12 1.436(3) . ?
N12 C13 1.343(3) . ?
C13 O13 1.215(3) . ?
C13 O14 1.350(3) . ?
O14 C15 1.481(3) . ?
C15 C17 1.516(3) . ?
C15 C18 1.518(3) . ?
C15 C16 1.525(3) . ?

loop_
_geom_hbond_atom_site_label_D
_geom_hbond_atom_site_label_H
_geom_hbond_atom_site_label_A
_geom_hbond_distance_DH
_geom_hbond_distance_HA
_geom_hbond_distance_DA
_geom_hbond_angle_DHA
_geom_hbond_site_symmetry_A
_geom_hbond_publ_flag
N12 H12 S1 0.9000(1) 2.827(4) 3.6388(19) 150.6(5) 1_655 yes
